data_7007087
loop_
_publ_author_name
'Clegg, Jack K.'
'Lindoy, Leonard F.'
'McMurtrie, John C.'
'Schilter, David'

_publ_section_title
;
 Extended three-dimensional supramolecular architectures derived from
 trinuclear (bis-beta-diketonato)copper(II) metallocycles.
;
_journal_issue 25
_journal_name_full 'Dalton transactions (Cambridge, England : 2003)'
_journal_page_first 3114
_journal_page_last 3121
_journal_paper_doi 10.1039/b517274h
_journal_year 2006
_chemical_formula_moiety 'C62 H64 Cu3 N2 O13, 2.75(C4 H8 O)'
_chemical_formula_sum 'C73 H86 Cu3 N2 O15.75'
_chemical_formula_weight 1434.06
_chemical_name_systematic
;
?
;
_space_group_IT_number 2
_symmetry_cell_setting triclinic
_symmetry_space_group_name_Hall '-P 1'
_symmetry_space_group_name_H-M 'P -1'
_atom_sites_solution_hydrogens geom
_atom_sites_solution_primary direct
_atom_sites_solution_secondary difmap
_audit_creation_method SHELXL-97
_cell_angle_alpha 112.600(2)
_cell_angle_beta 103.553(2)
_cell_angle_gamma 101.522(2)
_cell_formula_units_Z 2
_cell_length_a 15.0084(18)
_cell_length_b 15.8591(18)
_cell_length_c 17.910(2)
_cell_measurement_reflns_used 15099
_cell_measurement_temperature 150(2)
_cell_measurement_theta_max 28.279
_cell_measurement_theta_min 2.252
_cell_volume 3621.0(7)
_computing_cell_refinement 'SAINT (Siemens, 1995)'
_computing_data_collection 'SMART (Siemens, 1995)'
_computing_data_reduction 'SAINT and XPREP (Siemens, 1995)'
_computing_molecular_graphics 'ORTEP-3 (Farrugia, 1997), WINGX-32 (Farrugia, 1999)'
_computing_publication_material 'enCIFer (CCDC, 2003)'
_computing_structure_refinement 'SHELXL-97 (Sheldrick, 1997)'
_computing_structure_solution 'SIR97 (Altomare et al., 1999)'
_diffrn_ambient_temperature 150(2)
_diffrn_measured_fraction_theta_full 0.997
_diffrn_measured_fraction_theta_max 0.917
_diffrn_measurement_device_type 'Bruker SMART 1000 CCD'
_diffrn_measurement_method \w
_diffrn_radiation_monochromator graphite
_diffrn_radiation_source 'sealed tube'
_diffrn_radiation_type MoK\a
_diffrn_radiation_wavelength 0.71073
_diffrn_reflns_av_R_equivalents 0.0222
_diffrn_reflns_av_sigmaI/netI 0.0339
_diffrn_reflns_limit_h_max 19
_diffrn_reflns_limit_h_min -20
_diffrn_reflns_limit_k_max 20
_diffrn_reflns_limit_k_min -21
_diffrn_reflns_limit_l_max 23
_diffrn_reflns_limit_l_min -23
_diffrn_reflns_number 35294
_diffrn_reflns_theta_full 25.00
_diffrn_reflns_theta_max 28.32
_diffrn_reflns_theta_min 1.71
_diffrn_standards_decay_% 0.19
_diffrn_standards_number 376
_exptl_absorpt_coefficient_mu 0.938
_exptl_absorpt_correction_T_max 0.841
_exptl_absorpt_correction_T_min 0.703
_exptl_absorpt_correction_type multi-scan
_exptl_absorpt_process_details 'SADABS (Sheldrick, 1999)'
_exptl_crystal_colour green
_exptl_crystal_density_diffrn 1.315
_exptl_crystal_density_method 'not measured'
_exptl_crystal_description prism
_exptl_crystal_F_000 1502
_exptl_crystal_size_max 0.599
_exptl_crystal_size_mid 0.350
_exptl_crystal_size_min 0.183
_refine_diff_density_max 1.743
_refine_diff_density_min -0.953
_refine_diff_density_rms 0.126
_refine_ls_extinction_method none
_refine_ls_goodness_of_fit_ref 0.992
_refine_ls_hydrogen_treatment constr
_refine_ls_matrix_type full
_refine_ls_number_parameters 799
_refine_ls_number_reflns 16536
_refine_ls_number_restraints 62
_refine_ls_restrained_S_all 1.511
_refine_ls_R_factor_all 0.0819
_refine_ls_R_factor_gt 0.0653
_refine_ls_shift/su_max 0.001
_refine_ls_shift/su_mean 0.000
_refine_ls_structure_factor_coef Fsqd
_refine_ls_weighting_details 'calc w=1/[\s^2^(Fo^2^)+(0.1326P)^2^+8.3004P] where P=(Fo^2^+2Fc^2^)/3'
_refine_ls_weighting_scheme calc
_refine_ls_wR_factor_gt 0.1961
_refine_ls_wR_factor_ref 0.2119
_reflns_number_gt 13036
_reflns_number_total 16536
_reflns_threshold_expression >2sigma(I)
_cod_data_source_file b517274h.txt
_cod_data_source_block lj41sad
_cod_original_cell_volume 3621.1(7)
_cod_original_sg_symbol_H-M P-1
_cod_database_code 7007087

loop_
_symmetry_equiv_pos_as_xyz
'x, y, z'
'-x, -y, -z'

loop_
_atom_site_label
_atom_site_type_symbol
_atom_site_fract_x
_atom_site_fract_y
_atom_site_fract_z
_atom_site_U_iso_or_equiv
_atom_site_adp_type
_atom_site_occupancy
_atom_site_symmetry_multiplicity
_atom_site_calc_flag
_atom_site_refinement_flags
_atom_site_disorder_assembly
_atom_site_disorder_group
Cu1 Cu 0.84217(5) 0.58824(5) 0.08339(4) 0.02181(18) Uani 1 1 d . . .
Cu2 Cu 1.24098(5) 0.51083(5) 0.61236(4) 0.0299(2) Uani 1 1 d . A .
Cu3 Cu 1.12797(5) 0.01738(5) -0.02328(4) 0.02582(19) Uani 1 1 d . . .
N1 N 0.7023(3) 0.4779(4) 0.0653(3) 0.0274(10) Uani 1 1 d . . .
N2 N 0.2761(4) 0.1322(4) 0.0062(3) 0.0295(10) Uani 1 1 d . . .
O1 O 0.8042(3) 0.7010(3) 0.1353(3) 0.0290(8) Uani 1 1 d . . .
O2 O 0.9088(3) 0.5972(3) 0.1941(2) 0.0252(8) Uani 1 1 d . . .
O3 O 1.1685(3) 0.5500(3) 0.5356(3) 0.0347(10) Uani 1 1 d . A .
O4 O 1.2184(4) 0.5966(4) 0.7104(3) 0.0441(12) Uani 1 1 d . . .
O5 O 1.3068(4) 0.4642(4) 0.6868(3) 0.0423(11) Uani 1 1 d . . .
O6 O 1.2418(3) 0.4087(3) 0.5106(3) 0.0334(9) Uani 1 1 d . . .
O7 O 1.1463(3) 0.0769(3) 0.0987(3) 0.0281(8) Uani 1 1 d . . .
O8 O 1.1851(3) -0.0796(3) -0.0153(3) 0.0317(9) Uani 1 1 d . . .
O9 O 1.0961(3) -0.0527(3) -0.1468(3) 0.0334(9) Uani 1 1 d . . .
O10 O 1.0565(3) 0.1032(3) -0.0351(2) 0.0265(8) Uani 1 1 d . . .
O11 O 0.8942(3) 0.4865(3) 0.0349(2) 0.0257(8) Uani 1 1 d . . .
O12 O 0.7943(3) 0.5914(3) -0.0253(3) 0.0288(8) Uani 1 1 d . B .
C1 C 0.7884(6) 0.8884(6) 0.3299(6) 0.0517(18) Uani 1 1 d . . .
H1A H 0.7599 0.9400 0.3356 0.078 Uiso 1 1 calc R . .
H1B H 0.8570 0.9164 0.3662 0.078 Uiso 1 1 calc R . .
H1C H 0.7542 0.8447 0.3481 0.078 Uiso 1 1 calc R . .
C2 C 0.7793(5) 0.8325(5) 0.2365(4) 0.0382(14) Uani 1 1 d . . .
H2A H 0.7097 0.8068 0.2010 0.046 Uiso 1 1 calc R . .
H2B H 0.8119 0.8785 0.2189 0.046 Uiso 1 1 calc R . .
C3 C 0.8197(4) 0.7496(4) 0.2150(4) 0.0269(11) Uani 1 1 d . . .
C4 C 0.8691(4) 0.7308(4) 0.2804(4) 0.0282(11) Uani 1 1 d . . .
H4 H 0.8755 0.7712 0.3380 0.034 Uiso 1 1 calc R . .
C5 C 0.9098(4) 0.6561(4) 0.2665(3) 0.0235(10) Uani 1 1 d . . .
C6 C 0.9608(4) 0.6429(4) 0.3418(3) 0.0237(10) Uani 1 1 d . . .
C7 C 0.9396(4) 0.6736(4) 0.4176(4) 0.0293(12) Uani 1 1 d . . .
H7 H 0.8915 0.7042 0.4227 0.035 Uiso 1 1 calc R . .
C8 C 0.9886(5) 0.6596(4) 0.4861(4) 0.0316(12) Uani 1 1 d . . .
H8 H 0.9727 0.6798 0.5372 0.038 Uiso 1 1 calc R . .
C9 C 1.0600(4) 0.6165(4) 0.4802(3) 0.0281(11) Uani 1 1 d . A .
C10 C 1.0806(5) 0.5845(4) 0.4038(4) 0.0323(13) Uani 1 1 d . . .
H10 H 1.1285 0.5537 0.3988 0.039 Uiso 1 1 calc R . .
C11 C 1.0316(4) 0.5975(4) 0.3355(4) 0.0294(12) Uani 1 1 d . . .
H11 H 1.0462 0.5754 0.2838 0.035 Uiso 1 1 calc R . .
C12 C 1.1160(5) 0.6027(4) 0.5537(3) 0.0313(12) Uani 1 1 d D . .
C13A C 1.1250(10) 0.6632(10) 0.6359(6) 0.0360(10) Uiso 0.50 1 d PD A 1
H13A H 1.0943 0.7113 0.6436 0.043 Uiso 0.50 1 calc PR A 1
C14A C 1.1764(10) 0.6583(10) 0.7089(7) 0.0360(10) Uiso 0.50 1 d PD A 1
C15A C 1.1665(9) 0.7217(9) 0.7926(8) 0.0360(10) Uiso 0.50 1 d PD A 1
H15A H 1.2195 0.7281 0.8414 0.043 Uiso 0.50 1 calc PR A 1
H15B H 1.1731 0.7869 0.7968 0.043 Uiso 0.50 1 calc PR A 1
C16A C 1.0717(9) 0.6819(10) 0.7993(9) 0.0360(10) Uiso 0.50 1 d PD A 1
H16A H 1.0688 0.7241 0.8548 0.054 Uiso 0.50 1 calc PR A 1
H16B H 1.0648 0.6172 0.7948 0.054 Uiso 0.50 1 calc PR A 1
H16C H 1.0191 0.6781 0.7525 0.054 Uiso 0.50 1 calc PR A 1
C13B C 1.0930(10) 0.6318(10) 0.6315(7) 0.0360(10) Uiso 0.50 1 d PD A 2
H13B H 1.0410 0.6575 0.6333 0.043 Uiso 0.50 1 calc PR A 2
C14B C 1.1420(10) 0.6250(10) 0.7051(7) 0.0360(10) Uiso 0.50 1 d PD A 2
C15B C 1.1162(9) 0.6594(9) 0.7862(8) 0.0360(10) Uiso 0.50 1 d PD A 2
H15C H 1.1027 0.6050 0.8007 0.043 Uiso 0.50 1 calc PR A 2
H15D H 1.1740 0.7109 0.8337 0.043 Uiso 0.50 1 calc PR A 2
C16B C 1.0322(9) 0.6971(10) 0.7845(9) 0.0360(10) Uiso 0.50 1 d PD A 2
H16D H 1.0236 0.7174 0.8406 0.054 Uiso 0.50 1 calc PR A 2
H16E H 0.9733 0.6462 0.7398 0.054 Uiso 0.50 1 calc PR A 2
H16F H 1.0448 0.7524 0.7720 0.054 Uiso 0.50 1 calc PR A 2
C17 C 1.4842(7) 0.4397(8) 0.7820(6) 0.071(3) Uani 1 1 d . A .
H17A H 1.5179 0.4263 0.8279 0.107 Uiso 1 1 calc R . .
H17B H 1.4809 0.5054 0.8071 0.107 Uiso 1 1 calc R . .
H17C H 1.5196 0.4338 0.7416 0.107 Uiso 1 1 calc R . .
C18 C 1.3832(6) 0.3686(6) 0.7347(5) 0.0503(19) Uani 1 1 d . . .
H18A H 1.3476 0.3739 0.7755 0.060 Uiso 1 1 calc R A .
H18B H 1.3865 0.3021 0.7101 0.060 Uiso 1 1 calc R . .
C19 C 1.3294(5) 0.3879(5) 0.6628(4) 0.0403(15) Uani 1 1 d . A .
C20 C 1.3119(5) 0.3231(5) 0.5777(4) 0.0385(15) Uani 1 1 d . . .
H20 H 1.3296 0.2665 0.5676 0.046 Uiso 1 1 calc R A .
C21 C 1.2697(4) 0.3365(4) 0.5062(4) 0.0293(12) Uani 1 1 d . A .
C22 C 1.2537(4) 0.2638(4) 0.4174(4) 0.0277(11) Uani 1 1 d . . .
C23 C 1.2964(5) 0.1912(5) 0.4010(4) 0.0349(13) Uani 1 1 d . A .
H23 H 1.3382 0.1873 0.4476 0.042 Uiso 1 1 calc R . .
C24 C 1.2777(5) 0.1243(5) 0.3165(4) 0.0340(13) Uani 1 1 d . . .
H24 H 1.3066 0.0747 0.3063 0.041 Uiso 1 1 calc R A .
C25 C 1.2176(4) 0.1287(4) 0.2469(4) 0.0274(11) Uani 1 1 d . A .
C26 C 1.1756(4) 0.2018(4) 0.2635(4) 0.0315(12) Uani 1 1 d . . .
H26 H 1.1341 0.2058 0.2169 0.038 Uiso 1 1 calc R A .
C27 C 1.1935(5) 0.2682(5) 0.3468(4) 0.0327(13) Uani 1 1 d . A .
H27 H 1.1646 0.3178 0.3568 0.039 Uiso 1 1 calc R . .
C28 C 1.1980(4) 0.0597(4) 0.1546(4) 0.0268(11) Uani 1 1 d . . .
C29 C 1.2377(5) -0.0152(4) 0.1368(4) 0.0336(13) Uani 1 1 d . A .
H29 H 1.2740 -0.0219 0.1842 0.040 Uiso 1 1 calc R . .
C30 C 1.2276(4) -0.0805(4) 0.0548(4) 0.0307(12) Uani 1 1 d . . .
C31 C 1.2734(5) -0.1597(5) 0.0453(5) 0.0430(16) Uani 1 1 d . A .
H31A H 1.2612 -0.1868 0.0847 0.052 Uiso 1 1 calc R . .
H31B H 1.2429 -0.2124 -0.0144 0.052 Uiso 1 1 calc R . .
C32 C 1.3795(8) -0.1225(8) 0.0650(8) 0.075(3) Uani 1 1 d . . .
H32A H 1.4069 -0.1750 0.0587 0.112 Uiso 1 1 calc R A .
H32B H 1.4099 -0.0709 0.1243 0.112 Uiso 1 1 calc R . .
H32C H 1.3917 -0.0970 0.0251 0.112 Uiso 1 1 calc R . .
C33 C 0.9792(5) -0.0843(5) -0.3673(4) 0.0417(15) Uani 1 1 d . . .
H33A H 0.9806 -0.1293 -0.4225 0.063 Uiso 1 1 calc R . .
H33B H 1.0033 -0.0180 -0.3590 0.063 Uiso 1 1 calc R . .
H33C H 0.9125 -0.0982 -0.3674 0.063 Uiso 1 1 calc R . .
C34 C 1.0432(5) -0.0957(5) -0.2942(4) 0.0389(14) Uani 1 1 d . . .
H34A H 1.0187 -0.1635 -0.3050 0.047 Uiso 1 1 calc R . .
H34B H 1.1093 -0.0844 -0.2972 0.047 Uiso 1 1 calc R . .
C35 C 1.0512(4) -0.0311(4) -0.2029(4) 0.0305(12) Uani 1 1 d . . .
C36 C 1.0139(4) 0.0447(4) -0.1865(4) 0.0292(12) Uani 1 1 d . . .
H36 H 0.9823 0.0539 -0.2340 0.035 Uiso 1 1 calc R . .
C37 C 1.0198(4) 0.1088(4) -0.1039(4) 0.0248(11) Uani 1 1 d . . .
C38 C 0.9829(4) 0.1923(4) -0.0929(3) 0.0237(10) Uani 1 1 d . . .
C39 C 0.9542(5) 0.2188(5) -0.1582(4) 0.0319(12) Uani 1 1 d . . .
H39 H 0.9571 0.1823 -0.2133 0.038 Uiso 1 1 calc R . .
C40 C 0.9212(5) 0.2978(4) -0.1441(4) 0.0309(12) Uani 1 1 d . . .
H40 H 0.9018 0.3144 -0.1895 0.037 Uiso 1 1 calc R . .
C41 C 0.9165(4) 0.3527(4) -0.0635(3) 0.0232(10) Uani 1 1 d . . .
C42 C 0.9473(4) 0.3273(4) 0.0020(4) 0.0281(11) Uani 1 1 d . . .
H42 H 0.9461 0.3648 0.0576 0.034 Uiso 1 1 calc R . .
C43 C 0.9797(4) 0.2483(4) -0.0120(4) 0.0281(11) Uani 1 1 d . . .
H43 H 0.9998 0.2323 0.0337 0.034 Uiso 1 1 calc R . .
C44 C 0.8801(4) 0.4372(4) -0.0438(3) 0.0236(10) Uani 1 1 d . . .
C45 C 0.8333(5) 0.4565(5) -0.1099(4) 0.0328(13) Uani 1 1 d . B .
H45 H 0.8261 0.4150 -0.1674 0.039 Uiso 1 1 calc R . .
C46 C 0.7966(5) 0.5340(5) -0.0959(4) 0.0351(13) Uani 1 1 d D . .
C47A C 0.7408(9) 0.5356(10) -0.1778(8) 0.0464(17) Uiso 0.55 1 d PD B 1
H47A H 0.7189 0.4709 -0.2274 0.056 Uiso 0.55 1 calc PR B 1
H47B H 0.6834 0.5553 -0.1716 0.056 Uiso 0.55 1 calc PR B 1
C48A C 0.8095(10) 0.6077(10) -0.1911(9) 0.0464(17) Uiso 0.55 1 d PD B 1
H48A H 0.7763 0.6117 -0.2432 0.070 Uiso 0.55 1 calc PR B 1
H48B H 0.8657 0.5870 -0.1977 0.070 Uiso 0.55 1 calc PR B 1
H48C H 0.8311 0.6713 -0.1413 0.070 Uiso 0.55 1 calc PR B 1
C47B C 0.7699(14) 0.5702(12) -0.1632(9) 0.0464(17) Uiso 0.45 1 d PD B 2
H47C H 0.7016 0.5683 -0.1737 0.056 Uiso 0.45 1 calc PR B 2
H47D H 0.8099 0.6388 -0.1373 0.056 Uiso 0.45 1 calc PR B 2
C48B C 0.7802(13) 0.5190(12) -0.2496(9) 0.0464(17) Uiso 0.45 1 d PD B 2
H48D H 0.7619 0.5512 -0.2849 0.070 Uiso 0.45 1 calc PR B 2
H48E H 0.7378 0.4518 -0.2786 0.070 Uiso 0.45 1 calc PR B 2
H48F H 0.8476 0.5209 -0.2413 0.070 Uiso 0.45 1 calc PR B 2
C49 C 0.7043(4) 0.4316(5) 0.1140(4) 0.0331(13) Uani 1 1 d . . .
H49 H 0.7638 0.4472 0.1574 0.040 Uiso 1 1 calc R . .
C50 C 0.6238(4) 0.3620(5) 0.1043(4) 0.0326(13) Uani 1 1 d . . .
H50 H 0.6290 0.3308 0.1404 0.039 Uiso 1 1 calc R . .
C51 C 0.5359(4) 0.3382(4) 0.0416(3) 0.0238(10) Uani 1 1 d . . .
C52 C 0.5343(4) 0.3855(5) -0.0099(4) 0.0352(14) Uani 1 1 d . . .
H52 H 0.4761 0.3713 -0.0542 0.042 Uiso 1 1 calc R . .
C53 C 0.6184(4) 0.4536(5) 0.0040(4) 0.0358(14) Uani 1 1 d . . .
H53 H 0.6160 0.4845 -0.0321 0.043 Uiso 1 1 calc R . .
C54 C 0.4468(4) 0.2674(4) 0.0307(4) 0.0247(10) Uani 1 1 d . . .
C55 C 0.4496(5) 0.1915(5) 0.0512(6) 0.0451(18) Uani 1 1 d . . .
H55 H 0.5099 0.1841 0.0738 0.054 Uiso 1 1 calc R . .
C56 C 0.3635(5) 0.1265(5) 0.0382(6) 0.0455(17) Uani 1 1 d . . .
H56 H 0.3668 0.0754 0.0529 0.055 Uiso 1 1 calc R . .
C57 C 0.2743(4) 0.2088(5) -0.0075(4) 0.0336(13) Uani 1 1 d . . .
H57 H 0.2134 0.2175 -0.0253 0.040 Uiso 1 1 calc R . .
C58 C 0.3567(4) 0.2765(5) 0.0030(4) 0.0346(13) Uani 1 1 d . . .
H58 H 0.3513 0.3292 -0.0088 0.042 Uiso 1 1 calc R . .
O1T O 1.4040(5) 0.6113(5) 0.6392(4) 0.0678(17) Uani 1 1 d . . .
C1T C 1.4666(7) 0.6614(8) 0.7273(7) 0.074(3) Uani 1 1 d . A .
H1T1 H 1.4585 0.6193 0.7558 0.089 Uiso 1 1 calc R . .
H1T2 H 1.4508 0.7199 0.7583 0.089 Uiso 1 1 calc R . .
C2T C 1.5647(10) 0.6878(14) 0.7289(10) 0.130(7) Uani 1 1 d . . .
H2T1 H 1.6106 0.6905 0.7801 0.156 Uiso 1 1 calc R A .
H2T2 H 1.5839 0.7508 0.7281 0.156 Uiso 1 1 calc R . .
C3T C 1.5596(11) 0.6055(16) 0.6459(13) 0.157(9) Uani 1 1 d . A .
H3T1 H 1.6000 0.6307 0.6178 0.188 Uiso 1 1 calc R . .
H3T2 H 1.5837 0.5571 0.6586 0.188 Uiso 1 1 calc R . .
C4T C 1.4627(9) 0.5637(10) 0.5920(9) 0.089(3) Uani 1 1 d . A .
H4T1 H 1.4409 0.4937 0.5751 0.106 Uiso 1 1 calc R . .
H4T2 H 1.4552 0.5721 0.5392 0.106 Uiso 1 1 calc R . .
O2T O 0.7263(10) 0.0575(10) 0.4656(7) 0.0793(17) Uiso 0.60 1 d PD C 1
C6T C 0.7897(13) 0.0538(13) 0.5965(9) 0.0793(17) Uiso 0.60 1 d PD C 1
H6T1 H 0.8286 0.0114 0.6016 0.095 Uiso 0.60 1 calc PR C 1
H6T2 H 0.7641 0.0714 0.6446 0.095 Uiso 0.60 1 calc PR C 1
C5T C 0.7103(11) 0.0051(11) 0.5135(10) 0.0793(17) Uiso 0.60 1 d PD C 1
H5T1 H 0.7088 -0.0621 0.4815 0.095 Uiso 0.60 1 calc PR C 1
H5T2 H 0.6476 0.0036 0.5226 0.095 Uiso 0.60 1 calc PR C 1
C7T C 0.8489(12) 0.1407(12) 0.5981(9) 0.0793(17) Uiso 0.60 1 d PD C 1
H7T1 H 0.9187 0.1519 0.6244 0.095 Uiso 0.60 1 calc PR C 1
H7T2 H 0.8329 0.1981 0.6316 0.095 Uiso 0.60 1 calc PR C 1
C8T C 0.8249(13) 0.1218(16) 0.5069(12) 0.0793(17) Uiso 0.60 1 d PD C 1
H8T1 H 0.8301 0.1825 0.5018 0.095 Uiso 0.60 1 calc PR C 1
H8T2 H 0.8687 0.0911 0.4811 0.095 Uiso 0.60 1 calc PR C 1
O7T O 0.7169(13) 0.0817(15) 0.4844(12) 0.0793(17) Uiso 0.40 1 d PD D 2
C26T C 0.8714(12) 0.096(2) 0.5634(18) 0.0793(17) Uiso 0.40 1 d PD D 2
H26A H 0.9156 0.0668 0.5366 0.095 Uiso 0.40 1 calc PR D 2
H26B H 0.9105 0.1483 0.6217 0.095 Uiso 0.40 1 calc PR D 2
C28T C 0.7057(13) 0.030(2) 0.5329(19) 0.0793(17) Uiso 0.40 1 d PD D 2
H28A H 0.6582 -0.0352 0.4956 0.095 Uiso 0.40 1 calc PR D 2
H28B H 0.6828 0.0646 0.5799 0.095 Uiso 0.40 1 calc PR D 2
C25T C 0.8026(16) 0.024(2) 0.5687(19) 0.0793(17) Uiso 0.40 1 d PD D 2
H25A H 0.8159 0.0366 0.6294 0.095 Uiso 0.40 1 calc PR D 2
H25B H 0.8056 -0.0406 0.5352 0.095 Uiso 0.40 1 calc PR D 2
C27T C 0.8172(16) 0.133(2) 0.510(2) 0.0793(17) Uiso 0.40 1 d PD D 2
H27A H 0.8301 0.2033 0.5443 0.095 Uiso 0.40 1 calc PR D 2
H27B H 0.8369 0.1229 0.4593 0.095 Uiso 0.40 1 calc PR D 2
O3T O 0.6178(7) 0.1410(7) 0.1775(6) 0.0699(14) Uiso 0.75 1 d P . .
C9T C 0.6223(10) 0.1435(11) 0.2584(9) 0.0699(14) Uiso 0.75 1 d P . .
H9T1 H 0.5569 0.1155 0.2579 0.084 Uiso 0.75 1 calc PR . .
H9T2 H 0.6509 0.2107 0.3049 0.084 Uiso 0.75 1 calc PR . .
C10T C 0.6869(10) 0.0829(10) 0.2717(9) 0.0699(14) Uiso 0.75 1 d P . .
H10A H 0.7563 0.1220 0.2970 0.084 Uiso 0.75 1 calc PR . .
H10B H 0.6710 0.0546 0.3094 0.084 Uiso 0.75 1 calc PR . .
C11T C 0.6634(11) 0.0091(10) 0.1854(9) 0.0699(14) Uiso 0.75 1 d P . .
H11A H 0.6095 -0.0483 0.1712 0.084 Uiso 0.75 1 calc PR . .
H11B H 0.7203 -0.0107 0.1770 0.084 Uiso 0.75 1 calc PR . .
C12T C 0.6333(11) 0.0608(10) 0.1308(9) 0.0699(14) Uiso 0.75 1 d P . .
H12A H 0.6850 0.0770 0.1081 0.084 Uiso 0.75 1 calc PR . .
H12B H 0.5735 0.0171 0.0812 0.084 Uiso 0.75 1 calc PR . .
O4T O 0.6160(8) 0.0806(7) 0.7045(8) 0.0588(17) Uiso 0.50 1 d PD . .
C13T C 0.5157(9) 0.0693(10) 0.6802(11) 0.0588(17) Uiso 0.50 1 d PD . .
H13C H 0.4816 0.0205 0.6945 0.071 Uiso 0.50 1 calc PR . .
H13D H 0.4882 0.0463 0.6172 0.071 Uiso 0.50 1 calc PR . .
C14T C 0.5021(10) 0.1596(12) 0.7248(12) 0.0588(17) Uiso 0.50 1 d PD . .
H14A H 0.4684 0.1563 0.7655 0.071 Uiso 0.50 1 calc PR . .
H14B H 0.4629 0.1767 0.6835 0.071 Uiso 0.50 1 calc PR . .
C15T C 0.6013(11) 0.2330(9) 0.7725(11) 0.0588(17) Uiso 0.50 1 d PD . .
H15E H 0.6042 0.2916 0.7643 0.071 Uiso 0.50 1 calc PR . .
H15F H 0.6212 0.2514 0.8349 0.071 Uiso 0.50 1 calc PR . .
C16T C 0.6627(9) 0.1813(9) 0.7324(11) 0.0588(17) Uiso 0.50 1 d PD . .
H16G H 0.6678 0.1928 0.6827 0.071 Uiso 0.50 1 calc PR . .
H16H H 0.7286 0.2035 0.7746 0.071 Uiso 0.50 1 calc PR . .
O5T O 0.5047(14) 0.2267(14) 0.5571(13) 0.050(2) Uiso 0.25 1 d PD E 1
C17T C 0.552(2) 0.3215(12) 0.5682(18) 0.050(2) Uiso 0.25 1 d PD E 1
C18T C 0.6350(16) 0.3101(15) 0.5364(17) 0.050(2) Uiso 0.25 1 d PD E 1
C19T C 0.587(2) 0.2133(16) 0.4589(15) 0.050(2) Uiso 0.25 1 d PD E 1
C20T C 0.5266(18) 0.1589(11) 0.4910(16) 0.050(2) Uiso 0.25 1 d PD E 1
O6T O 0.5635(14) 0.3104(14) 0.5868(12) 0.050(2) Uiso 0.25 1 d PD F 2
C21T C 0.6580(15) 0.3369(17) 0.5806(14) 0.050(2) Uiso 0.25 1 d PD F 2
C22T C 0.6501(17) 0.2758(16) 0.4921(15) 0.050(2) Uiso 0.25 1 d PD F 2
C23T C 0.5627(19) 0.1913(16) 0.4609(14) 0.050(2) Uiso 0.25 1 d PD F 2
C24T C 0.519(2) 0.2109(16) 0.5299(17) 0.050(2) Uiso 0.25 1 d PD F 2

loop_
_atom_site_aniso_label
_atom_site_aniso_U_11
_atom_site_aniso_U_22
_atom_site_aniso_U_33
_atom_site_aniso_U_23
_atom_site_aniso_U_13
_atom_site_aniso_U_12
Cu1 0.0232(3) 0.0242(3) 0.0215(3) 0.0135(3) 0.0050(2) 0.0115(3)
Cu2 0.0362(4) 0.0324(4) 0.0191(3) 0.0110(3) 0.0022(3) 0.0170(3)
Cu3 0.0269(4) 0.0218(3) 0.0280(4) 0.0093(3) 0.0088(3) 0.0112(3)
N1 0.024(2) 0.030(2) 0.029(2) 0.016(2) 0.0061(19) 0.0075(19)
N2 0.026(2) 0.027(2) 0.036(3) 0.017(2) 0.007(2) 0.0083(19)
O1 0.031(2) 0.032(2) 0.029(2) 0.0173(17) 0.0061(16) 0.0168(17)
O2 0.0270(19) 0.0280(19) 0.0215(18) 0.0126(16) 0.0044(15) 0.0126(16)
O3 0.047(3) 0.041(2) 0.0210(19) 0.0156(18) 0.0077(18) 0.026(2)
O4 0.062(3) 0.050(3) 0.0187(19) 0.0119(19) 0.005(2) 0.033(3)
O5 0.052(3) 0.049(3) 0.024(2) 0.016(2) 0.0016(19) 0.028(2)
O6 0.037(2) 0.038(2) 0.025(2) 0.0138(18) 0.0037(17) 0.0207(19)
O7 0.032(2) 0.0257(19) 0.029(2) 0.0130(17) 0.0108(17) 0.0134(16)
O8 0.036(2) 0.025(2) 0.035(2) 0.0120(17) 0.0130(18) 0.0148(17)
O9 0.035(2) 0.031(2) 0.030(2) 0.0082(18) 0.0095(18) 0.0177(18)
O10 0.0257(19) 0.027(2) 0.0253(19) 0.0097(16) 0.0068(15) 0.0128(16)
O11 0.031(2) 0.0265(19) 0.0231(18) 0.0131(16) 0.0074(15) 0.0152(16)
O12 0.033(2) 0.036(2) 0.028(2) 0.0207(18) 0.0115(17) 0.0202(18)
C1 0.058(5) 0.043(4) 0.061(5) 0.023(4) 0.023(4) 0.027(4)
C2 0.044(4) 0.040(3) 0.042(3) 0.022(3) 0.016(3) 0.027(3)
C3 0.026(3) 0.027(3) 0.031(3) 0.016(2) 0.008(2) 0.012(2)
C4 0.033(3) 0.029(3) 0.024(3) 0.012(2) 0.008(2) 0.016(2)
C5 0.019(2) 0.027(3) 0.022(2) 0.012(2) 0.0022(19) 0.006(2)
C6 0.024(3) 0.023(2) 0.023(2) 0.011(2) 0.004(2) 0.008(2)
C7 0.031(3) 0.033(3) 0.027(3) 0.015(2) 0.008(2) 0.017(2)
C8 0.040(3) 0.033(3) 0.022(3) 0.013(2) 0.008(2) 0.015(3)
C9 0.037(3) 0.022(3) 0.019(2) 0.008(2) 0.001(2) 0.010(2)
C10 0.040(3) 0.033(3) 0.025(3) 0.013(2) 0.007(2) 0.022(3)
C11 0.034(3) 0.034(3) 0.023(3) 0.014(2) 0.007(2) 0.017(2)
C12 0.040(3) 0.025(3) 0.022(3) 0.009(2) 0.000(2) 0.013(2)
C17 0.060(5) 0.101(8) 0.047(5) 0.033(5) -0.003(4) 0.041(5)
C18 0.059(5) 0.066(5) 0.034(3) 0.029(4) 0.006(3) 0.036(4)
C19 0.042(4) 0.052(4) 0.032(3) 0.025(3) 0.005(3) 0.026(3)
C20 0.041(3) 0.047(4) 0.033(3) 0.020(3) 0.007(3) 0.029(3)
C21 0.027(3) 0.034(3) 0.029(3) 0.016(2) 0.006(2) 0.015(2)
C22 0.027(3) 0.031(3) 0.027(3) 0.014(2) 0.006(2) 0.013(2)
C23 0.036(3) 0.039(3) 0.031(3) 0.017(3) 0.005(2) 0.020(3)
C24 0.037(3) 0.031(3) 0.034(3) 0.014(3) 0.008(3) 0.020(3)
C25 0.025(3) 0.025(3) 0.031(3) 0.012(2) 0.008(2) 0.008(2)
C26 0.035(3) 0.031(3) 0.029(3) 0.015(2) 0.007(2) 0.016(2)
C27 0.037(3) 0.033(3) 0.030(3) 0.014(2) 0.008(2) 0.020(3)
C28 0.024(3) 0.023(3) 0.030(3) 0.012(2) 0.007(2) 0.005(2)
C29 0.034(3) 0.024(3) 0.035(3) 0.009(2) 0.004(2) 0.012(2)
C30 0.026(3) 0.021(3) 0.039(3) 0.011(2) 0.005(2) 0.007(2)
C31 0.041(4) 0.027(3) 0.052(4) 0.013(3) 0.005(3) 0.019(3)
C32 0.068(6) 0.071(6) 0.101(8) 0.040(6) 0.038(6) 0.041(5)
C33 0.046(4) 0.039(4) 0.028(3) 0.006(3) 0.011(3) 0.012(3)
C34 0.042(4) 0.036(3) 0.034(3) 0.007(3) 0.016(3) 0.021(3)
C35 0.025(3) 0.028(3) 0.031(3) 0.006(2) 0.011(2) 0.008(2)
C36 0.030(3) 0.029(3) 0.024(3) 0.008(2) 0.008(2) 0.012(2)
C37 0.019(2) 0.024(3) 0.029(3) 0.009(2) 0.008(2) 0.007(2)
C38 0.019(2) 0.023(3) 0.025(3) 0.009(2) 0.006(2) 0.006(2)
C39 0.040(3) 0.035(3) 0.026(3) 0.013(2) 0.015(2) 0.017(3)
C40 0.040(3) 0.033(3) 0.027(3) 0.017(2) 0.014(2) 0.017(3)
C41 0.020(2) 0.025(3) 0.025(3) 0.013(2) 0.007(2) 0.006(2)
C42 0.036(3) 0.028(3) 0.023(3) 0.011(2) 0.010(2) 0.016(2)
C43 0.035(3) 0.027(3) 0.021(2) 0.010(2) 0.006(2) 0.012(2)
C44 0.021(2) 0.027(3) 0.026(3) 0.014(2) 0.008(2) 0.009(2)
C45 0.042(3) 0.041(3) 0.022(3) 0.016(2) 0.011(2) 0.024(3)
C46 0.037(3) 0.050(4) 0.032(3) 0.027(3) 0.014(3) 0.024(3)
C49 0.022(3) 0.043(3) 0.036(3) 0.025(3) 0.003(2) 0.007(2)
C50 0.026(3) 0.039(3) 0.039(3) 0.028(3) 0.005(2) 0.008(2)
C51 0.021(2) 0.025(3) 0.026(3) 0.013(2) 0.006(2) 0.009(2)
C52 0.027(3) 0.043(4) 0.033(3) 0.024(3) 0.000(2) 0.003(3)
C53 0.030(3) 0.044(4) 0.036(3) 0.029(3) 0.003(2) 0.004(3)
C54 0.022(2) 0.026(3) 0.027(3) 0.013(2) 0.007(2) 0.009(2)
C55 0.025(3) 0.046(4) 0.081(5) 0.045(4) 0.015(3) 0.017(3)
C56 0.032(3) 0.039(4) 0.079(5) 0.040(4) 0.016(3) 0.015(3)
C57 0.023(3) 0.035(3) 0.044(3) 0.024(3) 0.003(2) 0.007(2)
C58 0.027(3) 0.036(3) 0.047(4) 0.029(3) 0.006(3) 0.011(2)
O1T 0.061(4) 0.075(4) 0.051(3) 0.024(3) 0.013(3) 0.005(3)
C1T 0.058(6) 0.067(6) 0.071(6) 0.027(5) -0.006(5) 0.008(5)
C2T 0.076(9) 0.156(15) 0.094(10) 0.040(10) 0.004(7) -0.028(9)
C3T 0.073(9) 0.184(19) 0.147(16) 0.023(14) 0.050(10) -0.001(11)
C4T 0.072(7) 0.098(9) 0.091(8) 0.034(7) 0.028(6) 0.037(7)

loop_
_atom_type_symbol
_atom_type_description
_atom_type_scat_dispersion_real
_atom_type_scat_dispersion_imag
_atom_type_scat_source
C C 0.0033 0.0016 'International Tables Vol C Tables 4.2.6.8 and 6.1.1.4'
H H 0.0000 0.0000 'International Tables Vol C Tables 4.2.6.8 and 6.1.1.4'
N N 0.0061 0.0033 'International Tables Vol C Tables 4.2.6.8 and 6.1.1.4'
O O 0.0106 0.0060 'International Tables Vol C Tables 4.2.6.8 and 6.1.1.4'
Cu Cu 0.3201 1.2651 'International Tables Vol C Tables 4.2.6.8 and 6.1.1.4'

loop_
_geom_angle_atom_site_label_1
_geom_angle_atom_site_label_2
_geom_angle_atom_site_label_3
_geom_angle
_geom_angle_site_symmetry_1
_geom_angle_site_symmetry_3
_geom_angle_publ_flag
O11 Cu1 O12 92.64(16) . . ?
O11 Cu1 O2 86.18(16) . . ?
O12 Cu1 O2 171.30(18) . . ?
O11 Cu1 O1 173.39(18) . . ?
O12 Cu1 O1 87.46(17) . . ?
O2 Cu1 O1 92.73(16) . . ?
O11 Cu1 N1 91.19(17) . . ?
O12 Cu1 N1 96.34(17) . . ?
O2 Cu1 N1 92.30(17) . . ?
O1 Cu1 N1 95.37(18) . . ?
O4 Cu2 O3 93.49(19) . . ?
O4 Cu2 O6 169.6(2) . . ?
O3 Cu2 O6 86.09(18) . . ?
O4 Cu2 O5 87.2(2) . . ?
O3 Cu2 O5 176.3(2) . . ?
O6 Cu2 O5 92.63(19) . . ?
O4 Cu2 O1T 98.2(2) . . ?
O3 Cu2 O1T 97.9(2) . . ?
O6 Cu2 O1T 92.2(2) . . ?
O5 Cu2 O1T 85.5(2) . . ?
O10 Cu3 O8 173.35(18) . . ?
O10 Cu3 O9 92.34(17) . . ?
O8 Cu3 O9 86.36(18) . . ?
O10 Cu3 O7 87.66(17) . . ?
O8 Cu3 O7 92.89(17) . . ?
O9 Cu3 O7 173.40(18) . . ?
O10 Cu3 N2 91.46(17) . 1_655 ?
O8 Cu3 N2 95.18(18) . 1_655 ?
O9 Cu3 N2 97.48(19) . 1_655 ?
O7 Cu3 N2 89.11(18) . 1_655 ?
C53 N1 C49 117.0(5) . . ?
C53 N1 Cu1 122.5(4) . . ?
C49 N1 Cu1 120.5(4) . . ?
C57 N2 C56 116.7(5) . . ?
C57 N2 Cu3 119.3(4) . 1_455 ?
C56 N2 Cu3 124.0(4) . 1_455 ?
C3 O1 Cu1 126.4(3) . . ?
C5 O2 Cu1 125.9(3) . . ?
C12 O3 Cu2 125.4(4) . . ?
C14A O4 Cu2 123.5(6) . . ?
C14B O4 Cu2 123.5(6) . . ?
C19 O5 Cu2 126.0(4) . . ?
C21 O6 Cu2 126.7(4) . . ?
C28 O7 Cu3 125.0(4) . . ?
C30 O8 Cu3 125.0(4) . . ?
C35 O9 Cu3 125.9(4) . . ?
C37 O10 Cu3 126.3(4) . . ?
C44 O11 Cu1 126.7(3) . . ?
C46 O12 Cu1 125.4(4) . . ?
C2 C1 H1A 109.5 . . ?
C2 C1 H1B 109.5 . . ?
H1A C1 H1B 109.5 . . ?
C2 C1 H1C 109.5 . . ?
H1A C1 H1C 109.5 . . ?
H1B C1 H1C 109.5 . . ?
C3 C2 C1 117.2(6) . . ?
C3 C2 H2A 108.0 . . ?
C1 C2 H2A 108.0 . . ?
C3 C2 H2B 108.0 . . ?
C1 C2 H2B 108.0 . . ?
H2A C2 H2B 107.2 . . ?
O1 C3 C4 124.9(5) . . ?
O1 C3 C2 114.8(5) . . ?
C4 C3 C2 120.3(5) . . ?
C3 C4 C5 124.2(5) . . ?
C3 C4 H4 117.9 . . ?
C5 C4 H4 117.9 . . ?
O2 C5 C4 125.6(5) . . ?
O2 C5 C6 115.1(5) . . ?
C4 C5 C6 119.4(5) . . ?
C7 C6 C11 118.8(5) . . ?
C7 C6 C5 122.2(5) . . ?
C11 C6 C5 119.0(5) . . ?
C6 C7 C8 120.4(5) . . ?
C6 C7 H7 119.8 . . ?
C8 C7 H7 119.8 . . ?
C9 C8 C7 120.5(5) . . ?
C9 C8 H8 119.8 . . ?
C7 C8 H8 119.8 . . ?
C8 C9 C10 119.2(5) . . ?
C8 C9 C12 121.9(5) . . ?
C10 C9 C12 118.8(5) . . ?
C11 C10 C9 120.4(5) . . ?
C11 C10 H10 119.8 . . ?
C9 C10 H10 119.8 . . ?
C10 C11 C6 120.6(5) . . ?
C10 C11 H11 119.7 . . ?
C6 C11 H11 119.7 . . ?
O3 C12 C13A 124.0(7) . . ?
O3 C12 C13B 124.0(7) . . ?
O3 C12 C9 115.3(5) . . ?
C13A C12 C9 118.8(7) . . ?
C13B C12 C9 119.5(7) . . ?
C12 C13A C14A 123.9(11) . . ?
C12 C13A H13A 118.0 . . ?
C14A C13A H13A 118.0 . . ?
O4 C14A C13A 126.5(10) . . ?
O4 C14A C15A 116.5(10) . . ?
C13A C14A C15A 116.1(11) . . ?
C16A C15A C14A 112.0(11) . . ?
C16A C15A H15A 109.2 . . ?
C14A C15A H15A 109.2 . . ?
C16A C15A H15B 109.2 . . ?
C14A C15A H15B 109.2 . . ?
H15A C15A H15B 107.9 . . ?
C15A C16A H16A 109.5 . . ?
C15A C16A H16B 109.5 . . ?
H16A C16A H16B 109.5 . . ?
C15A C16A H16C 109.5 . . ?
H16A C16A H16C 109.5 . . ?
H16B C16A H16C 109.5 . . ?
C14B C13B C12 124.6(10) . . ?
C14B C13B H13B 117.7 . . ?
C12 C13B H13B 117.7 . . ?
O4 C14B C13B 121.8(10) . . ?
O4 C14B C15B 115.7(9) . . ?
C13B C14B C15B 122.3(11) . . ?
C16B C15B C14B 117.5(11) . . ?
C16B C15B H15C 107.9 . . ?
C14B C15B H15C 107.9 . . ?
C16B C15B H15D 107.9 . . ?
C14B C15B H15D 107.9 . . ?
H15C C15B H15D 107.2 . . ?
C15B C16B H16D 109.5 . . ?
C15B C16B H16E 109.5 . . ?
H16D C16B H16E 109.5 . . ?
C15B C16B H16F 109.5 . . ?
H16D C16B H16F 109.5 . . ?
H16E C16B H16F 109.5 . . ?
C18 C17 H17A 109.5 . . ?
C18 C17 H17B 109.5 . . ?
H17A C17 H17B 109.5 . . ?
C18 C17 H17C 109.5 . . ?
H17A C17 H17C 109.5 . . ?
H17B C17 H17C 109.5 . . ?
C17 C18 C19 110.5(7) . . ?
C17 C18 H18A 109.6 . . ?
C19 C18 H18A 109.6 . . ?
C17 C18 H18B 109.6 . . ?
C19 C18 H18B 109.6 . . ?
H18A C18 H18B 108.1 . . ?
O5 C19 C20 125.9(6) . . ?
O5 C19 C18 115.6(6) . . ?
C20 C19 C18 118.5(6) . . ?
C19 C20 C21 124.0(6) . . ?
C19 C20 H20 118.0 . . ?
C21 C20 H20 118.0 . . ?
O6 C21 C20 124.5(6) . . ?
O6 C21 C22 114.9(5) . . ?
C20 C21 C22 120.6(5) . . ?
C23 C22 C27 118.3(5) . . ?
C23 C22 C21 122.6(5) . . ?
C27 C22 C21 119.1(5) . . ?
C24 C23 C22 120.1(5) . . ?
C24 C23 H23 119.9 . . ?
C22 C23 H23 119.9 . . ?
C25 C24 C23 121.3(5) . . ?
C25 C24 H24 119.3 . . ?
C23 C24 H24 119.3 . . ?
C24 C25 C26 118.4(5) . . ?
C24 C25 C28 123.0(5) . . ?
C26 C25 C28 118.6(5) . . ?
C27 C26 C25 120.7(5) . . ?
C27 C26 H26 119.6 . . ?
C25 C26 H26 119.6 . . ?
C26 C27 C22 121.1(5) . . ?
C26 C27 H27 119.4 . . ?
C22 C27 H27 119.4 . . ?
O7 C28 C29 125.5(5) . . ?
O7 C28 C25 115.2(5) . . ?
C29 C28 C25 119.3(5) . . ?
C30 C29 C28 124.3(6) . . ?
C30 C29 H29 117.8 . . ?
C28 C29 H29 117.8 . . ?
O8 C30 C29 126.1(5) . . ?
O8 C30 C31 115.4(6) . . ?
C29 C30 C31 118.5(6) . . ?
C32 C31 C30 111.4(6) . . ?
C32 C31 H31A 109.3 . . ?
C30 C31 H31A 109.3 . . ?
C32 C31 H31B 109.3 . . ?
C30 C31 H31B 109.3 . . ?
H31A C31 H31B 108.0 . . ?
C31 C32 H32A 109.5 . . ?
C31 C32 H32B 109.5 . . ?
H32A C32 H32B 109.5 . . ?
C31 C32 H32C 109.5 . . ?
H32A C32 H32C 109.5 . . ?
H32B C32 H32C 109.5 . . ?
C34 C33 H33A 109.5 . . ?
C34 C33 H33B 109.5 . . ?
H33A C33 H33B 109.5 . . ?
C34 C33 H33C 109.5 . . ?
H33A C33 H33C 109.5 . . ?
H33B C33 H33C 109.5 . . ?
C35 C34 C33 117.5(5) . . ?
C35 C34 H34A 107.9 . . ?
C33 C34 H34A 107.9 . . ?
C35 C34 H34B 107.9 . . ?
C33 C34 H34B 107.9 . . ?
H34A C34 H34B 107.2 . . ?
O9 C35 C36 125.9(5) . . ?
O9 C35 C34 113.7(5) . . ?
C36 C35 C34 120.5(6) . . ?
C35 C36 C37 124.0(6) . . ?
C35 C36 H36 118.0 . . ?
C37 C36 H36 118.0 . . ?
O10 C37 C36 125.0(5) . . ?
O10 C37 C38 115.6(5) . . ?
C36 C37 C38 119.4(5) . . ?
C39 C38 C43 118.2(5) . . ?
C39 C38 C37 123.7(5) . . ?
C43 C38 C37 118.1(5) . . ?
C38 C39 C40 121.2(5) . . ?
C38 C39 H39 119.4 . . ?
C40 C39 H39 119.4 . . ?
C39 C40 C41 120.5(5) . . ?
C39 C40 H40 119.8 . . ?
C41 C40 H40 119.8 . . ?
C42 C41 C40 118.1(5) . . ?
C42 C41 C44 118.3(5) . . ?
C40 C41 C44 123.6(5) . . ?
C43 C42 C41 121.5(5) . . ?
C43 C42 H42 119.3 . . ?
C41 C42 H42 119.3 . . ?
C42 C43 C38 120.5(5) . . ?
C42 C43 H43 119.7 . . ?
C38 C43 H43 119.7 . . ?
O11 C44 C45 124.5(5) . . ?
O11 C44 C41 114.7(5) . . ?
C45 C44 C41 120.8(5) . . ?
C44 C45 C46 123.6(5) . . ?
C44 C45 H45 118.2 . . ?
C46 C45 H45 118.2 . . ?
O12 C46 C45 126.2(5) . . ?
O12 C46 C47A 118.6(8) . . ?
C45 C46 C47A 114.4(8) . . ?
O12 C46 C47B 110.1(7) . . ?
C45 C46 C47B 122.9(8) . . ?
C48A C47A C46 106.6(10) . . ?
C48A C47A H47A 110.4 . . ?
C46 C47A H47A 110.4 . . ?
C48A C47A H47B 110.4 . . ?
C46 C47A H47B 110.4 . . ?
H47A C47A H47B 108.6 . . ?
C47A C48A H48A 109.5 . . ?
C47A C48A H48B 109.5 . . ?
H48A C48A H48B 109.5 . . ?
C47A C48A H48C 109.5 . . ?
H48A C48A H48C 109.5 . . ?
H48B C48A H48C 109.5 . . ?
C48B C47B C46 119.0(12) . . ?
C48B C47B H47C 107.6 . . ?
C46 C47B H47C 107.6 . . ?
C48B C47B H47D 107.6 . . ?
C46 C47B H47D 107.6 . . ?
H47C C47B H47D 107.0 . . ?
C47B C48B H48D 109.5 . . ?
C47B C48B H48E 109.5 . . ?
H48D C48B H48E 109.5 . . ?
C47B C48B H48F 109.5 . . ?
H48D C48B H48F 109.5 . . ?
H48E C48B H48F 109.5 . . ?
N1 C49 C50 123.4(5) . . ?
N1 C49 H49 118.3 . . ?
C50 C49 H49 118.3 . . ?
C51 C50 C49 119.5(5) . . ?
C51 C50 H50 120.3 . . ?
C49 C50 H50 120.3 . . ?
C50 C51 C52 117.0(5) . . ?
C50 C51 C54 121.8(5) . . ?
C52 C51 C54 121.2(5) . . ?
C53 C52 C51 119.5(5) . . ?
C53 C52 H52 120.3 . . ?
C51 C52 H52 120.3 . . ?
N1 C53 C52 123.6(5) . . ?
N1 C53 H53 118.2 . . ?
C52 C53 H53 118.2 . . ?
C58 C54 C55 116.8(5) . . ?
C58 C54 C51 121.0(5) . . ?
C55 C54 C51 122.2(5) . . ?
C56 C55 C54 119.4(6) . . ?
C56 C55 H55 120.3 . . ?
C54 C55 H55 120.3 . . ?
N2 C56 C55 123.5(6) . . ?
N2 C56 H56 118.3 . . ?
C55 C56 H56 118.3 . . ?
N2 C57 C58 123.4(5) . . ?
N2 C57 H57 118.3 . . ?
C58 C57 H57 118.3 . . ?
C54 C58 C57 119.9(5) . . ?
C54 C58 H58 120.0 . . ?
C57 C58 H58 120.0 . . ?
C1T O1T C4T 104.4(8) . . ?
C1T O1T Cu2 115.5(6) . . ?
C4T O1T Cu2 117.5(7) . . ?
O1T C1T C2T 108.0(10) . . ?
O1T C1T H1T1 110.1 . . ?
C2T C1T H1T1 110.1 . . ?
O1T C1T H1T2 110.1 . . ?
C2T C1T H1T2 110.1 . . ?
H1T1 C1T H1T2 108.4 . . ?
C1T C2T C3T 102.0(11) . . ?
C1T C2T H2T1 111.4 . . ?
C3T C2T H2T1 111.4 . . ?
C1T C2T H2T2 111.4 . . ?
C3T C2T H2T2 111.4 . . ?
H2T1 C2T H2T2 109.2 . . ?
C4T C3T C2T 107.3(14) . . ?
C4T C3T H3T1 110.3 . . ?
C2T C3T H3T1 110.3 . . ?
C4T C3T H3T2 110.3 . . ?
C2T C3T H3T2 110.3 . . ?
H3T1 C3T H3T2 108.5 . . ?
C3T C4T O1T 108.4(12) . . ?
C3T C4T H4T1 110.0 . . ?
O1T C4T H4T1 110.0 . . ?
C3T C4T H4T2 110.0 . . ?
O1T C4T H4T2 110.0 . . ?
H4T1 C4T H4T2 108.4 . . ?
C5T O2T C8T 107.7(8) . . ?
C5T C6T C7T 105.8(8) . . ?
C5T C6T H6T1 110.6 . . ?
C7T C6T H6T1 110.6 . . ?
C5T C6T H6T2 110.6 . . ?
C7T C6T H6T2 110.6 . . ?
H6T1 C6T H6T2 108.7 . . ?
O2T C5T C6T 108.0(8) . . ?
O2T C5T H5T1 110.1 . . ?
C6T C5T H5T1 110.1 . . ?
O2T C5T H5T2 110.1 . . ?
C6T C5T H5T2 110.1 . . ?
H5T1 C5T H5T2 108.4 . . ?
C6T C7T C8T 105.6(8) . . ?
C6T C7T H7T1 110.6 . . ?
C8T C7T H7T1 110.6 . . ?
C6T C7T H7T2 110.6 . . ?
C8T C7T H7T2 110.6 . . ?
H7T1 C7T H7T2 108.8 . . ?
O2T C8T C7T 104.4(8) . . ?
O2T C8T H8T1 110.9 . . ?
C7T C8T H8T1 110.9 . . ?
O2T C8T H8T2 110.9 . . ?
C7T C8T H8T2 110.9 . . ?
H8T1 C8T H8T2 108.9 . . ?
C28T O7T C27T 109.0(9) . . ?
C25T C26T C27T 107.5(9) . . ?
C25T C26T H26A 110.2 . . ?
C27T C26T H26A 110.2 . . ?
C25T C26T H26B 110.2 . . ?
C27T C26T H26B 110.2 . . ?
H26A C26T H26B 108.5 . . ?
O7T C28T C25T 106.1(9) . . ?
O7T C28T H28A 110.5 . . ?
C25T C28T H28A 110.5 . . ?
O7T C28T H28B 110.5 . . ?
C25T C28T H28B 110.5 . . ?
H28A C28T H28B 108.7 . . ?
C26T C25T C28T 107.2(9) . . ?
C26T C25T H25A 110.3 . . ?
C28T C25T H25A 110.3 . . ?
C26T C25T H25B 110.3 . . ?
C28T C25T H25B 110.3 . . ?
H25A C25T H25B 108.5 . . ?
O7T C27T C26T 106.8(9) . . ?
O7T C27T H27A 110.4 . . ?
C26T C27T H27A 110.4 . . ?
O7T C27T H27B 110.4 . . ?
C26T C27T H27B 110.4 . . ?
H27A C27T H27B 108.6 . . ?
C12T O3T C9T 107.8(11) . . ?
O3T C9T C10T 105.4(11) . . ?
O3T C9T H9T1 110.7 . . ?
C10T C9T H9T1 110.7 . . ?
O3T C9T H9T2 110.7 . . ?
C10T C9T H9T2 110.7 . . ?
H9T1 C9T H9T2 108.8 . . ?
C11T C10T C9T 102.5(12) . . ?
C11T C10T H10A 111.3 . . ?
C9T C10T H10A 111.3 . . ?
C11T C10T H10B 111.3 . . ?
C9T C10T H10B 111.3 . . ?
H10A C10T H10B 109.2 . . ?
C10T C11T C12T 102.1(12) . . ?
C10T C11T H11A 111.3 . . ?
C12T C11T H11A 111.3 . . ?
C10T C11T H11B 111.3 . . ?
C12T C11T H11B 111.3 . . ?
H11A C11T H11B 109.2 . . ?
O3T C12T C11T 110.9(12) . . ?
O3T C12T H12A 109.5 . . ?
C11T C12T H12A 109.5 . . ?
O3T C12T H12B 109.5 . . ?
C11T C12T H12B 109.5 . . ?
H12A C12T H12B 108.0 . . ?
C13T O4T C16T 104.4(8) . . ?
O4T C13T C14T 109.6(9) . . ?
O4T C13T H13C 109.7 . . ?
C14T C13T H13C 109.7 . . ?
O4T C13T H13D 109.7 . . ?
C14T C13T H13D 109.7 . . ?
H13C C13T H13D 108.2 . . ?
C13T C14T C15T 106.3(8) . . ?
C13T C14T H14A 110.5 . . ?
C15T C14T H14A 110.5 . . ?
C13T C14T H14B 110.5 . . ?
C15T C14T H14B 110.5 . . ?
H14A C14T H14B 108.7 . . ?
C16T C15T C14T 102.7(9) . . ?
C16T C15T H15E 111.2 . . ?
C14T C15T H15E 111.2 . . ?
C16T C15T H15F 111.2 . . ?
C14T C15T H15F 111.2 . . ?
H15E C15T H15F 109.1 . . ?
O4T C16T C15T 106.1(8) . . ?
O4T C16T H16G 110.5 . . ?
C15T C16T H16G 110.5 . . ?
O4T C16T H16H 110.5 . . ?
C15T C16T H16H 110.5 . . ?
H16G C16T H16H 108.7 . . ?
C20T O5T C17T 107.7(8) . . ?
O5T C17T C18T 104.0(10) . . ?
C19T C18T C17T 100.1(10) . . ?
C20T C19T C18T 102.0(10) . . ?
O5T C20T C19T 107.6(9) . . ?
C24T O6T C21T 106.4(14) . . ?
O6T C21T C22T 107.2(10) . . ?
C21T C22T C23T 104.0(9) . . ?
C22T C23T C24T 107.3(11) . . ?
O6T C24T C23T 105.6(13) . . ?

loop_
_geom_bond_atom_site_label_1
_geom_bond_atom_site_label_2
_geom_bond_distance
_geom_bond_site_symmetry_2
_geom_bond_publ_flag
Cu1 O11 1.926(4) . ?
Cu1 O12 1.934(4) . ?
Cu1 O2 1.936(4) . ?
Cu1 O1 1.940(4) . ?
Cu1 N1 2.313(5) . ?
Cu2 O4 1.917(5) . ?
Cu2 O3 1.919(4) . ?
Cu2 O6 1.923(4) . ?
Cu2 O5 1.933(4) . ?
Cu2 O1T 2.461(7) . ?
Cu3 O10 1.936(4) . ?
Cu3 O8 1.939(4) . ?
Cu3 O9 1.940(4) . ?
Cu3 O7 1.941(4) . ?
Cu3 N2 2.372(5) 1_655 ?
N1 C53 1.331(8) . ?
N1 C49 1.337(7) . ?
N2 C57 1.334(8) . ?
N2 C56 1.339(8) . ?
N2 Cu3 2.372(5) 1_455 ?
O1 C3 1.269(7) . ?
O2 C5 1.269(7) . ?
O3 C12 1.264(7) . ?
O4 C14A 1.271(13) . ?
O4 C14B 1.310(13) . ?
O5 C19 1.264(8) . ?
O6 C21 1.277(7) . ?
O7 C28 1.269(7) . ?
O8 C30 1.274(8) . ?
O9 C35 1.273(8) . ?
O10 C37 1.270(7) . ?
O11 C44 1.262(7) . ?
O12 C46 1.256(8) . ?
C1 C2 1.518(10) . ?
C1 H1A 0.9800 . ?
C1 H1B 0.9800 . ?
C1 H1C 0.9800 . ?
C2 C3 1.510(8) . ?
C2 H2A 0.9900 . ?
C2 H2B 0.9900 . ?
C3 C4 1.401(7) . ?
C4 C5 1.405(8) . ?
C4 H4 0.9500 . ?
C5 C6 1.498(7) . ?
C6 C7 1.392(8) . ?
C6 C11 1.400(8) . ?
C7 C8 1.395(8) . ?
C7 H7 0.9500 . ?
C8 C9 1.384(9) . ?
C8 H8 0.9500 . ?
C9 C10 1.397(8) . ?
C9 C12 1.504(7) . ?
C10 C11 1.383(8) . ?
C10 H10 0.9500 . ?
C11 H11 0.9500 . ?
C12 C13A 1.370(11) . ?
C12 C13B 1.439(11) . ?
C13A C14A 1.391(12) . ?
C13A H13A 0.9500 . ?
C14A C15A 1.512(12) . ?
C15A C16A 1.489(12) . ?
C15A H15A 0.9900 . ?
C15A H15B 0.9900 . ?
C16A H16A 0.9800 . ?
C16A H16B 0.9800 . ?
C16A H16C 0.9800 . ?
C13B C14B 1.406(12) . ?
C13B H13B 0.9500 . ?
C14B C15B 1.516(12) . ?
C15B C16B 1.498(12) . ?
C15B H15C 0.9900 . ?
C15B H15D 0.9900 . ?
C16B H16D 0.9800 . ?
C16B H16E 0.9800 . ?
C16B H16F 0.9800 . ?
C17 C18 1.507(13) . ?
C17 H17A 0.9800 . ?
C17 H17B 0.9800 . ?
C17 H17C 0.9800 . ?
C18 C19 1.523(8) . ?
C18 H18A 0.9900 . ?
C18 H18B 0.9900 . ?
C19 C20 1.395(9) . ?
C20 C21 1.403(8) . ?
C20 H20 0.9500 . ?
C21 C22 1.490(8) . ?
C22 C23 1.395(8) . ?
C22 C27 1.405(8) . ?
C23 C24 1.394(9) . ?
C23 H23 0.9500 . ?
C24 C25 1.392(8) . ?
C24 H24 0.9500 . ?
C25 C26 1.396(8) . ?
C25 C28 1.507(8) . ?
C26 C27 1.378(8) . ?
C26 H26 0.9500 . ?
C27 H27 0.9500 . ?
C28 C29 1.395(8) . ?
C29 C30 1.385(9) . ?
C29 H29 0.9500 . ?
C30 C31 1.522(8) . ?
C31 C32 1.487(12) . ?
C31 H31A 0.9900 . ?
C31 H31B 0.9900 . ?
C32 H32A 0.9800 . ?
C32 H32B 0.9800 . ?
C32 H32C 0.9800 . ?
C33 C34 1.528(10) . ?
C33 H33A 0.9800 . ?
C33 H33B 0.9800 . ?
C33 H33C 0.9800 . ?
C34 C35 1.518(8) . ?
C34 H34A 0.9900 . ?
C34 H34B 0.9900 . ?
C35 C36 1.386(8) . ?
C36 C37 1.407(8) . ?
C36 H36 0.9500 . ?
C37 C38 1.498(7) . ?
C38 C39 1.393(8) . ?
C38 C43 1.396(8) . ?
C39 C40 1.393(8) . ?
C39 H39 0.9500 . ?
C40 C41 1.397(8) . ?
C40 H40 0.9500 . ?
C41 C42 1.392(7) . ?
C41 C44 1.495(8) . ?
C42 C43 1.388(8) . ?
C42 H42 0.9500 . ?
C43 H43 0.9500 . ?
C44 C45 1.401(7) . ?
C45 C46 1.406(9) . ?
C45 H45 0.9500 . ?
C46 C47A 1.521(11) . ?
C46 C47B 1.530(12) . ?
C47A C48A 1.511(12) . ?
C47A H47A 0.9900 . ?
C47A H47B 0.9900 . ?
C48A H48A 0.9800 . ?
C48A H48B 0.9800 . ?
C48A H48C 0.9800 . ?
C47B C48B 1.507(13) . ?
C47B H47C 0.9900 . ?
C47B H47D 0.9900 . ?
C48B H48D 0.9800 . ?
C48B H48E 0.9800 . ?
C48B H48F 0.9800 . ?
C49 C50 1.390(8) . ?
C49 H49 0.9500 . ?
C50 C51 1.388(8) . ?
C50 H50 0.9500 . ?
C51 C52 1.395(8) . ?
C51 C54 1.482(8) . ?
C52 C53 1.385(8) . ?
C52 H52 0.9500 . ?
C53 H53 0.9500 . ?
C54 C58 1.385(8) . ?
C54 C55 1.392(8) . ?
C55 C56 1.389(9) . ?
C55 H55 0.9500 . ?
C56 H56 0.9500 . ?
C57 C58 1.387(8) . ?
C57 H57 0.9500 . ?
C58 H58 0.9500 . ?
O1T C1T 1.430(11) . ?
O1T C4T 1.479(13) . ?
C1T C2T 1.437(17) . ?
C1T H1T1 0.9900 . ?
C1T H1T2 0.9900 . ?
C2T C3T 1.53(2) . ?
C2T H2T1 0.9900 . ?
C2T H2T2 0.9900 . ?
C3T C4T 1.397(19) . ?
C3T H3T1 0.9900 . ?
C3T H3T2 0.9900 . ?
C4T H4T1 0.9900 . ?
C4T H4T2 0.9900 . ?
O2T C5T 1.431(12) . ?
O2T C8T 1.443(12) . ?
C6T C5T 1.465(12) . ?
C6T C7T 1.469(12) . ?
C6T H6T1 0.9900 . ?
C6T H6T2 0.9900 . ?
C5T H5T1 0.9900 . ?
C5T H5T2 0.9900 . ?
C7T C8T 1.481(13) . ?
C7T H7T1 0.9900 . ?
C7T H7T2 0.9900 . ?
C8T H8T1 0.9900 . ?
C8T H8T2 0.9900 . ?
O7T C28T 1.418(13) . ?
O7T C27T 1.427(13) . ?
C26T C25T 1.42(2) . ?
C26T C27T 1.481(10) . ?
C26T H26A 0.9900 . ?
C26T H26B 0.9900 . ?
C28T C25T 1.482(14) . ?
C28T H28A 0.9900 . ?
C28T H28B 0.9900 . ?
C25T H25A 0.9900 . ?
C25T H25B 0.9900 . ?
C27T H27A 0.9900 . ?
C27T H27B 0.9900 . ?
O3T C12T 1.328(16) . ?
O3T C9T 1.419(16) . ?
C9T C10T 1.536(19) . ?
C9T H9T1 0.9900 . ?
C9T H9T2 0.9900 . ?
C10T C11T 1.441(19) . ?
C10T H10A 0.9900 . ?
C10T H10B 0.9900 . ?
C11T C12T 1.546(19) . ?
C11T H11A 0.9900 . ?
C11T H11B 0.9900 . ?
C12T H12A 0.9900 . ?
C12T H12B 0.9900 . ?
O4T C13T 1.419(12) . ?
O4T C16T 1.437(12) . ?
C13T C14T 1.43(2) . ?
C13T H13C 0.9900 . ?
C13T H13D 0.9900 . ?
C14T C15T 1.50(2) . ?
C14T H14A 0.9900 . ?
C14T H14B 0.9900 . ?
C15T C16T 1.483(10) . ?
C15T H15E 0.9900 . ?
C15T H15F 0.9900 . ?
C16T H16G 0.9900 . ?
C16T H16H 0.9900 . ?
O5T C20T 1.418(13) . ?
O5T C17T 1.441(13) . ?
C17T C18T 1.506(14) . ?
C18T C19T 1.501(14) . ?
C19T C20T 1.483(13) . ?
O6T C24T 1.415(15) . ?
O6T C21T 1.439(14) . ?
C21T C22T 1.468(13) . ?
C22T C23T 1.485(14) . ?
C23T C24T 1.490(15) . ?

loop_
_geom_torsion_atom_site_label_1
_geom_torsion_atom_site_label_2
_geom_torsion_atom_site_label_3
_geom_torsion_atom_site_label_4
_geom_torsion
_geom_torsion_site_symmetry_1
_geom_torsion_site_symmetry_2
_geom_torsion_site_symmetry_3
_geom_torsion_site_symmetry_4
_geom_torsion_publ_flag
O11 Cu1 N1 C53 -105.8(5) . . . . ?
O12 Cu1 N1 C53 -13.1(5) . . . . ?
O2 Cu1 N1 C53 167.9(5) . . . . ?
O1 Cu1 N1 C53 75.0(5) . . . . ?
O11 Cu1 N1 C49 70.4(5) . . . . ?
O12 Cu1 N1 C49 163.2(5) . . . . ?
O2 Cu1 N1 C49 -15.8(5) . . . . ?
O1 Cu1 N1 C49 -108.8(5) . . . . ?
O12 Cu1 O1 C3 -174.9(5) . . . . ?
O2 Cu1 O1 C3 -3.6(5) . . . . ?
N1 Cu1 O1 C3 89.0(5) . . . . ?
O11 Cu1 O2 C5 179.2(5) . . . . ?
O1 Cu1 O2 C5 5.7(5) . . . . ?
N1 Cu1 O2 C5 -89.8(4) . . . . ?
O4 Cu2 O3 C12 -9.8(6) . . . . ?
O6 Cu2 O3 C12 159.8(5) . . . . ?
O1T Cu2 O3 C12 -108.5(5) . . . . ?
O3 Cu2 O4 C14A -6.2(9) . . . . ?
O6 Cu2 O4 C14A -93.5(14) . . . . ?
O5 Cu2 O4 C14A 177.5(9) . . . . ?
O1T Cu2 O4 C14A 92.4(9) . . . . ?
O3 Cu2 O4 C14B 27.8(9) . . . . ?
O6 Cu2 O4 C14B -59.5(14) . . . . ?
O5 Cu2 O4 C14B -148.6(9) . . . . ?
O1T Cu2 O4 C14B 126.3(9) . . . . ?
O4 Cu2 O5 C19 165.5(6) . . . . ?
O6 Cu2 O5 C19 -4.1(6) . . . . ?
O1T Cu2 O5 C19 -96.1(6) . . . . ?
O4 Cu2 O6 C21 -82.3(11) . . . . ?
O3 Cu2 O6 C21 -170.3(5) . . . . ?
O5 Cu2 O6 C21 6.2(5) . . . . ?
O1T Cu2 O6 C21 91.9(5) . . . . ?
O10 Cu3 O7 C28 -174.4(4) . . . . ?
O8 Cu3 O7 C28 12.3(5) . . . . ?
N2 Cu3 O7 C28 -82.9(4) 1_655 . . . ?
O9 Cu3 O8 C30 178.4(5) . . . . ?
O7 Cu3 O8 C30 -8.1(5) . . . . ?
N2 Cu3 O8 C30 81.2(5) 1_655 . . . ?
O10 Cu3 O9 C35 5.5(5) . . . . ?
O8 Cu3 O9 C35 179.0(5) . . . . ?
N2 Cu3 O9 C35 -86.3(5) 1_655 . . . ?
O9 Cu3 O10 C37 -8.7(5) . . . . ?
O7 Cu3 O10 C37 178.0(4) . . . . ?
N2 Cu3 O10 C37 88.9(4) 1_655 . . . ?
O12 Cu1 O11 C44 -10.1(5) . . . . ?
O2 Cu1 O11 C44 178.6(5) . . . . ?
N1 Cu1 O11 C44 86.4(5) . . . . ?
O11 Cu1 O12 C46 5.5(5) . . . . ?
O1 Cu1 O12 C46 178.9(5) . . . . ?
N1 Cu1 O12 C46 -86.0(5) . . . . ?
Cu1 O1 C3 C4 1.0(8) . . . . ?
Cu1 O1 C3 C2 -178.4(4) . . . . ?
C1 C2 C3 O1 175.2(6) . . . . ?
C1 C2 C3 C4 -4.3(9) . . . . ?
O1 C3 C4 C5 1.2(10) . . . . ?
C2 C3 C4 C5 -179.4(6) . . . . ?
Cu1 O2 C5 C4 -5.4(8) . . . . ?
Cu1 O2 C5 C6 175.6(3) . . . . ?
C3 C4 C5 O2 1.2(9) . . . . ?
C3 C4 C5 C6 -179.9(5) . . . . ?
O2 C5 C6 C7 -155.5(5) . . . . ?
C4 C5 C6 C7 25.4(8) . . . . ?
O2 C5 C6 C11 23.9(7) . . . . ?
C4 C5 C6 C11 -155.2(6) . . . . ?
C11 C6 C7 C8 0.3(9) . . . . ?
C5 C6 C7 C8 179.7(5) . . . . ?
C6 C7 C8 C9 1.1(9) . . . . ?
C7 C8 C9 C10 -1.9(9) . . . . ?
C7 C8 C9 C12 178.3(6) . . . . ?
C8 C9 C10 C11 1.3(9) . . . . ?
C12 C9 C10 C11 -178.9(6) . . . . ?
C9 C10 C11 C6 0.1(9) . . . . ?
C7 C6 C11 C10 -0.9(9) . . . . ?
C5 C6 C11 C10 179.7(5) . . . . ?
Cu2 O3 C12 C13A 20.8(11) . . . . ?
Cu2 O3 C12 C13B -8.0(11) . . . . ?
Cu2 O3 C12 C9 -175.1(4) . . . . ?
C8 C9 C12 O3 169.9(6) . . . . ?
C10 C9 C12 O3 -9.8(9) . . . . ?
C8 C9 C12 C13A -25.1(11) . . . . ?
C10 C9 C12 C13A 155.1(9) . . . . ?
C8 C9 C12 C13B 2.2(11) . . . . ?
C10 C9 C12 C13B -177.6(8) . . . . ?
O3 C12 C13A C14A -15.4(19) . . . . ?
C13B C12 C13A C14A 83(2) . . . . ?
C9 C12 C13A C14A -178.9(11) . . . . ?
C14B O4 C14A C13A -87(2) . . . . ?
Cu2 O4 C14A C13A 13(2) . . . . ?
C14B O4 C14A C15A 81.7(18) . . . . ?
Cu2 O4 C14A C15A -178.7(8) . . . . ?
C12 C13A C14A O4 -3(2) . . . . ?
C12 C13A C14A C15A -171.8(12) . . . . ?
O4 C14A C15A C16A -94.2(15) . . . . ?
C13A C14A C15A C16A 75.8(16) . . . . ?
O3 C12 C13B C14B 15.3(18) . . . . ?
C13A C12 C13B C14B -83(2) . . . . ?
C9 C12 C13B C14B -178.1(11) . . . . ?
C14A O4 C14B C13B 71.3(18) . . . . ?
Cu2 O4 C14B C13B -28.3(18) . . . . ?
C14A O4 C14B C15B -103(2) . . . . ?
Cu2 O4 C14B C15B 157.5(8) . . . . ?
C12 C13B C14B O4 5(2) . . . . ?
C12 C13B C14B C15B 178.4(12) . . . . ?
O4 C14B C15B C16B 177.1(11) . . . . ?
C13B C14B C15B C16B 3(2) . . . . ?
Cu2 O5 C19 C20 0.6(11) . . . . ?
Cu2 O5 C19 C18 178.6(5) . . . . ?
C17 C18 C19 O5 -70.1(9) . . . . ?
C17 C18 C19 C20 108.1(9) . . . . ?
O5 C19 C20 C21 3.0(13) . . . . ?
C18 C19 C20 C21 -175.0(7) . . . . ?
Cu2 O6 C21 C20 -4.9(9) . . . . ?
Cu2 O6 C21 C22 174.6(4) . . . . ?
C19 C20 C21 O6 -0.7(11) . . . . ?
C19 C20 C21 C22 179.8(6) . . . . ?
O6 C21 C22 C23 166.9(6) . . . . ?
C20 C21 C22 C23 -13.6(9) . . . . ?
O6 C21 C22 C27 -13.0(8) . . . . ?
C20 C21 C22 C27 166.5(6) . . . . ?
C27 C22 C23 C24 -1.0(10) . . . . ?
C21 C22 C23 C24 179.1(6) . . . . ?
C22 C23 C24 C25 0.7(10) . . . . ?
C23 C24 C25 C26 -0.3(10) . . . . ?
C23 C24 C25 C28 178.1(6) . . . . ?
C24 C25 C26 C27 0.3(9) . . . . ?
C28 C25 C26 C27 -178.2(6) . . . . ?
C25 C26 C27 C22 -0.6(10) . . . . ?
C23 C22 C27 C26 0.9(10) . . . . ?
C21 C22 C27 C26 -179.2(6) . . . . ?
Cu3 O7 C28 C29 -10.9(8) . . . . ?
Cu3 O7 C28 C25 168.0(4) . . . . ?
C24 C25 C28 O7 -176.0(6) . . . . ?
C26 C25 C28 O7 2.4(8) . . . . ?
C24 C25 C28 C29 3.1(9) . . . . ?
C26 C25 C28 C29 -178.5(6) . . . . ?
O7 C28 C29 C30 1.5(10) . . . . ?
C25 C28 C29 C30 -177.4(6) . . . . ?
Cu3 O8 C30 C29 2.4(9) . . . . ?
Cu3 O8 C30 C31 -175.6(4) . . . . ?
C28 C29 C30 O8 3.3(10) . . . . ?
C28 C29 C30 C31 -178.8(6) . . . . ?
O8 C30 C31 C32 100.1(8) . . . . ?
C29 C30 C31 C32 -78.1(9) . . . . ?
Cu3 O9 C35 C36 -2.2(9) . . . . ?
Cu3 O9 C35 C34 176.0(4) . . . . ?
C33 C34 C35 O9 172.0(6) . . . . ?
C33 C34 C35 C36 -9.7(9) . . . . ?
O9 C35 C36 C37 -0.7(10) . . . . ?
C34 C35 C36 C37 -178.8(6) . . . . ?
Cu3 O10 C37 C36 8.6(8) . . . . ?
Cu3 O10 C37 C38 -170.0(3) . . . . ?
C35 C36 C37 O10 -2.7(9) . . . . ?
C35 C36 C37 C38 175.8(5) . . . . ?
O10 C37 C38 C39 169.8(5) . . . . ?
C36 C37 C38 C39 -8.9(8) . . . . ?
O10 C37 C38 C43 -8.4(7) . . . . ?
C36 C37 C38 C43 172.9(5) . . . . ?
C43 C38 C39 C40 -1.3(9) . . . . ?
C37 C38 C39 C40 -179.4(6) . . . . ?
C38 C39 C40 C41 0.2(9) . . . . ?
C39 C40 C41 C42 1.2(9) . . . . ?
C39 C40 C41 C44 -178.7(5) . . . . ?
C40 C41 C42 C43 -1.6(9) . . . . ?
C44 C41 C42 C43 178.4(5) . . . . ?
C41 C42 C43 C38 0.5(9) . . . . ?
C39 C38 C43 C42 1.0(9) . . . . ?
C37 C38 C43 C42 179.2(5) . . . . ?
Cu1 O11 C44 C45 8.7(8) . . . . ?
Cu1 O11 C44 C41 -170.5(3) . . . . ?
C42 C41 C44 O11 10.0(7) . . . . ?
C40 C41 C44 O11 -170.1(5) . . . . ?
C42 C41 C44 C45 -169.3(5) . . . . ?
C40 C41 C44 C45 10.7(8) . . . . ?
O11 C44 C45 C46 0.2(10) . . . . ?
C41 C44 C45 C46 179.3(6) . . . . ?
Cu1 O12 C46 C45 0.5(10) . . . . ?
Cu1 O12 C46 C47A 169.7(6) . . . . ?
Cu1 O12 C46 C47B -169.5(8) . . . . ?
C44 C45 C46 O12 -5.1(11) . . . . ?
C44 C45 C46 C47A -174.8(7) . . . . ?
C44 C45 C46 C47B 163.7(10) . . . . ?
O12 C46 C47A C48A 89.9(11) . . . . ?
C45 C46 C47A C48A -99.6(11) . . . . ?
C47B C46 C47A C48A 19(2) . . . . ?
O12 C46 C47B C48B 172.3(13) . . . . ?
C45 C46 C47B C48B 2(2) . . . . ?
C47A C46 C47B C48B -69(3) . . . . ?
C53 N1 C49 C50 -1.1(10) . . . . ?
Cu1 N1 C49 C50 -177.5(5) . . . . ?
N1 C49 C50 C51 -0.3(10) . . . . ?
C49 C50 C51 C52 1.2(9) . . . . ?
C49 C50 C51 C54 -177.5(6) . . . . ?
C50 C51 C52 C53 -0.8(10) . . . . ?
C54 C51 C52 C53 178.0(6) . . . . ?
C49 N1 C53 C52 1.5(10) . . . . ?
Cu1 N1 C53 C52 177.9(5) . . . . ?
C51 C52 C53 N1 -0.6(11) . . . . ?
C50 C51 C54 C58 147.8(6) . . . . ?
C52 C51 C54 C58 -30.9(9) . . . . ?
C50 C51 C54 C55 -29.3(9) . . . . ?
C52 C51 C54 C55 152.0(7) . . . . ?
C58 C54 C55 C56 3.8(11) . . . . ?
C51 C54 C55 C56 -179.0(7) . . . . ?
C57 N2 C56 C55 -5.0(12) . . . . ?
Cu3 N2 C56 C55 176.6(6) 1_455 . . . ?
C54 C55 C56 N2 0.4(13) . . . . ?
C56 N2 C57 C58 5.5(10) . . . . ?
Cu3 N2 C57 C58 -176.1(5) 1_455 . . . ?
C55 C54 C58 C57 -3.3(10) . . . . ?
C51 C54 C58 C57 179.4(6) . . . . ?
N2 C57 C58 C54 -1.4(11) . . . . ?
O4 Cu2 O1T C1T 40.1(7) . . . . ?
O3 Cu2 O1T C1T 134.8(7) . . . . ?
O6 Cu2 O1T C1T -138.8(7) . . . . ?
O5 Cu2 O1T C1T -46.4(7) . . . . ?
O4 Cu2 O1T C4T 164.0(7) . . . . ?
O3 Cu2 O1T C4T -101.3(7) . . . . ?
O6 Cu2 O1T C4T -14.9(7) . . . . ?
O5 Cu2 O1T C4T 77.6(7) . . . . ?
C4T O1T C1T C2T 29.8(14) . . . . ?
Cu2 O1T C1T C2T 160.3(10) . . . . ?
O1T C1T C2T C3T -31.4(18) . . . . ?
C1T C2T C3T C4T 21(2) . . . . ?
C2T C3T C4T O1T -4(2) . . . . ?
C1T O1T C4T C3T -15.3(17) . . . . ?
Cu2 O1T C4T C3T -144.6(13) . . . . ?
C8T O2T C5T C6T 14(2) . . . . ?
C7T C6T C5T O2T 4(2) . . . . ?
C5T C6T C7T C8T -20(2) . . . . ?
C5T O2T C8T C7T -27(2) . . . . ?
C6T C7T C8T O2T 29(2) . . . . ?
C27T O7T C28T C25T -18(3) . . . . ?
C27T C26T C25T C28T -10(4) . . . . ?
O7T C28T C25T C26T 18(3) . . . . ?
C28T O7T C27T C26T 12(4) . . . . ?
C25T C26T C27T O7T -1(4) . . . . ?
C12T O3T C9T C10T 25.6(14) . . . . ?
O3T C9T C10T C11T -34.2(14) . . . . ?
C9T C10T C11T C12T 27.9(14) . . . . ?
C9T O3T C12T C11T -7.6(15) . . . . ?
C10T C11T C12T O3T -14.4(16) . . . . ?
C16T O4T C13T C14T -24.5(18) . . . . ?
O4T C13T C14T C15T 6(2) . . . . ?
C13T C14T C15T C16T 14.2(19) . . . . ?
C13T O4T C16T C15T 33.5(17) . . . . ?
C14T C15T C16T O4T -29.3(18) . . . . ?
C20T O5T C17T C18T -25(3) . . . . ?
O5T C17T C18T C19T 41(2) . . . . ?
C17T C18T C19T C20T -40(2) . . . . ?
C17T O5T C20T C19T -1(3) . . . . ?
C18T C19T C20T O5T 27(3) . . . . ?
C24T O6T C21T C22T 32(3) . . . . ?
O6T C21T C22T C23T -22(3) . . . . ?
C21T C22T C23T C24T 5(3) . . . . ?
C21T O6T C24T C23T -28(3) . . . . ?
C22T C23T C24T O6T 14(4) . . . . ?
